data_7246645
loop_
_publ_author_name
'Lv, Shuaipeng'
'Li, Qiannan'
'Sang, Ji-Wei'
'Zhang, Yu'
'Wang, Jinxin'
'Zhang, Wei-Dong'

_publ_section_title
;
 Uranyl nitrate as a recyclable homogeneous photocatalyst for selective
 cross-coupling of N-substituted amines and indoles
;
_journal_issue 18
_journal_name_full 'RSC Advances'
_journal_page_first 11929
_journal_page_last 11937
_journal_paper_doi 10.1039/D3RA01037F
_journal_volume 13
_journal_year 2023
_chemical_formula_sum 'C25 H20 N2 O2'
_chemical_formula_weight 380.43
_space_group_crystal_system orthorhombic
_space_group_IT_number 61
_space_group_name_Hall '-P 2ac 2ab'
_space_group_name_H-M_alt 'P b c a'
_atom_sites_solution_hydrogens mixed
_audit_update_record
;
2022-11-16 deposited with the CCDC.	2023-04-05 downloaded from the CCDC.
;
_cell_angle_alpha 90
_cell_angle_beta 90
_cell_angle_gamma 90
_cell_formula_units_Z 8
_cell_length_a 14.6228(3)
_cell_length_b 12.8248(3)
_cell_length_c 20.8582(5)
_cell_measurement_reflns_used 4845
_cell_measurement_temperature 273.(2)
_cell_measurement_theta_max 59.8259
_cell_measurement_theta_min 4.2392
_cell_volume 3911.63(15)
_computing_cell_refinement 'SAINT V8.40B (Bruker Nano, Inc., 2019)'
_computing_data_reduction 'SAINT V8.40B (Bruker Nano, Inc., 2019)'
_computing_molecular_graphics 'shelXle (C.B. Huebschle, rev 1230)'
_computing_structure_refinement 'SHELXL-2018/3 (Sheldrick, 2018)'
_computing_structure_solution 'SHELXT 2018/2 (Sheldrick, 2018)'
_diffrn_ambient_temperature 273.(2)
_diffrn_detector_area_resol_mean 7.3910
_diffrn_measured_fraction_theta_full 0.999
_diffrn_measured_fraction_theta_max 0.999
_diffrn_measurement_device_type 'd8 venture'
_diffrn_radiation_type 'cu k\a'
_diffrn_radiation_wavelength 1.54178
_diffrn_reflns_av_R_equivalents 0.1160
_diffrn_reflns_av_unetI/netI 0.0466
_diffrn_reflns_limit_h_max 17
_diffrn_reflns_limit_h_min -14
_diffrn_reflns_limit_k_max 15
_diffrn_reflns_limit_k_min -15
_diffrn_reflns_limit_l_max 24
_diffrn_reflns_limit_l_min -22
_diffrn_reflns_number 35113
_diffrn_reflns_theta_full 65.20
_diffrn_reflns_theta_max 65.20
_diffrn_reflns_theta_min 4.24
_diffrn_source_current 1.1
_diffrn_source_power 0.06
_diffrn_source_voltage 50
_exptl_absorpt_coefficient_mu 0.657
_exptl_absorpt_correction_T_max 0.94
_exptl_absorpt_correction_T_min 0.71
_exptl_absorpt_correction_type multi-scan
_exptl_absorpt_process_details
;
Krause, L., Herbst-Irmer, R., Sheldrick, G. M., Stalke, D. (2015).
"Comparison of silver and molybdenum microfocus X-ray sources for
single-crystal structure determination"
J. Appl. Cryst. 48, 3-10.
doi:10.1107/S1600576714022985
;
_exptl_crystal_colour 'clear light colourless'
_exptl_crystal_density_diffrn 1.292
_exptl_crystal_density_method 'not measured'
_exptl_crystal_description block
_exptl_crystal_F_000 1600
_exptl_crystal_size_max 0.180
_exptl_crystal_size_mid 0.150
_exptl_crystal_size_min 0.100
_refine_diff_density_max 0.148
_refine_diff_density_min -0.280
_refine_ls_extinction_method none
_refine_ls_goodness_of_fit_ref 1.015
_refine_ls_hydrogen_treatment mixed
_refine_ls_matrix_type full
_refine_ls_number_parameters 268
_refine_ls_number_reflns 3335
_refine_ls_number_restraints 0
_refine_ls_restrained_S_all 1.015
_refine_ls_R_factor_all 0.0833
_refine_ls_R_factor_gt 0.0554
_refine_ls_shift/su_max 0.000
_refine_ls_shift/su_mean 0.000
_refine_ls_structure_factor_coef Fsqd
_refine_ls_weighting_details 'w=1/[\s^2^(Fo^2^)+(0.0889P)^2^+0.2313P] where P=(Fo^2^+2Fc^2^)/3'
_refine_ls_weighting_scheme calc
_refine_ls_wR_factor_gt 0.1294
_refine_ls_wR_factor_ref 0.1499
_reflns_Friedel_coverage 0.000
_reflns_number_gt 2282
_reflns_number_total 3335
_reflns_threshold_expression 'I > 2\s(I)'
_cod_data_source_file d3ra01037f2.cif
_cod_data_source_block 20221102_3O
_cod_depositor_comments
;
The following automatic conversions were performed:

data item '_exptl_absorpt_correction_type' value 'Multi-Scan' was
changed to 'multi-scan' in accordance with the
/home/data/users/saulius/crontab/automatic-downloads/rss-feeds/RSC/lib/dictionaries/cif_core.dic
dictionary named 'cif_core.dic' version 2.4.2 last updated on
2011-04-26.

Automatic conversion script
Id: cif_fix_values 8170 2020-07-09 18:12:32Z antanas 
;
_cod_database_code 7246645

loop_
_space_group_symop_operation_xyz
'x, y, z'
'x+1/2, -y+1/2, -z'
'-x, y+1/2, -z+1/2'
'-x+1/2, -y, z+1/2'
'-x, -y, -z'
'-x-1/2, y-1/2, z'
'x, -y-1/2, z-1/2'
'x-1/2, y, -z-1/2'

loop_
_atom_site_type_symbol
_atom_site_label
_atom_site_fract_x
_atom_site_fract_y
_atom_site_fract_z
_atom_site_U_iso_or_equiv
_atom_site_adp_type
_atom_site_calc_flag
_atom_site_refinement_flags_adp
_atom_site_refinement_flags_occupancy
_atom_site_refinement_flags_posn
_atom_site_occupancy
_atom_site_disorder_assembly
_atom_site_disorder_group
O O1 0.35888(11) 0.32248(13) 0.64010(8) 0.0660(5) Uani d . . . 1 . .
O O2 0.37060(11) 0.40712(15) 0.73288(8) 0.0720(5) Uani d . . . 1 . .
N N1 0.70322(13) 0.37162(16) 0.69427(10) 0.0593(5) Uani d . . . 1 . .
H H19 0.755(2) 0.382(2) 0.7134(14) 0.089000 Uiso d U . . 1 . .
N N2 0.46454(15) 0.72353(16) 0.70979(10) 0.0647(6) Uani d . . . 1 . .
H H1B 0.454(2) 0.769(2) 0.7412(15) 0.097000 Uiso d U . . 1 . .
C C1 0.2551(3) 0.0001(3) 0.53885(18) 0.1006(12) Uani d . . . 1 . .
H H1 0.246272 -0.055876 0.511197 0.121000 Uiso calc U . R 1 . .
C C2 0.3210(3) -0.0058(3) 0.5846(2) 0.1060(11) Uani d . . . 1 . .
H H16 0.358175 -0.064406 0.587365 0.127000 Uiso calc U . R 1 . .
C C3 0.3324(2) 0.0761(3) 0.62698(17) 0.0941(10) Uani d . . . 1 . .
H H17 0.376964 0.072031 0.658668 0.113000 Uiso calc U . R 1 . .
C C4 0.27779(19) 0.1642(2) 0.62260(14) 0.0733(8) Uani d . . . 1 . .
C C5 0.2908(2) 0.2526(2) 0.66808(15) 0.0926(10) Uani d . . . 1 . .
H H4 0.233559 0.289295 0.674481 0.111000 Uiso calc U . R 1 . .
H H5 0.311927 0.226915 0.709248 0.111000 Uiso calc U . R 1 . .
C C6 0.39444(14) 0.39478(18) 0.67817(11) 0.0501(5) Uani d . . . 1 . .
C C7 0.47085(13) 0.45304(17) 0.64485(10) 0.0454(5) Uani d . . . 1 . .
H H15 0.460084 0.447843 0.598583 0.055000 Uiso calc U . R 1 . .
C C8 0.47377(13) 0.56748(16) 0.66172(10) 0.0467(5) Uani d . . . 1 . .
C C9 0.51604(13) 0.64398(16) 0.62159(10) 0.0459(5) Uani d . . . 1 . .
C C10 0.50929(15) 0.74091(18) 0.65275(11) 0.0538(6) Uani d . . . 1 . .
C C11 0.54443(18) 0.83167(19) 0.62666(13) 0.0668(7) Uani d . . . 1 . .
H H13 0.539173 0.895215 0.647826 0.080000 Uiso calc U . R 1 . .
C C12 0.5876(2) 0.8242(2) 0.56800(13) 0.0718(7) Uani d . . . 1 . .
H H2 0.612271 0.883789 0.549424 0.086000 Uiso calc U . R 1 . .
C C13 0.2017(2) 0.0863(3) 0.53275(17) 0.0968(10) Uani d . . . 1 . .
H H18 0.158053 0.090322 0.500398 0.116000 Uiso calc U . R 1 . .
C C14 0.2131(2) 0.1682(2) 0.57538(16) 0.0867(9) Uani d . . . 1 . .
H H3 0.176110 0.226883 0.571787 0.104000 Uiso calc U . R 1 . .
C C15 0.56075(13) 0.39915(17) 0.65899(10) 0.0456(5) Uani d . . . 1 . .
C C16 0.59021(14) 0.29718(17) 0.63832(9) 0.0475(5) Uani d . . . 1 . .
C C17 0.68000(14) 0.28284(18) 0.66173(10) 0.0501(5) Uani d . . . 1 . .
C C18 0.63210(14) 0.44045(18) 0.69281(11) 0.0523(5) Uani d . . . 1 . .
H H6 0.632173 0.505890 0.712025 0.063000 Uiso calc U . R 1 . .
C C19 0.72885(17) 0.1916(2) 0.65155(11) 0.0635(6) Uani d . . . 1 . .
H H7 0.787992 0.183759 0.667228 0.076000 Uiso calc U . R 1 . .
C C20 0.68722(19) 0.1137(2) 0.61775(13) 0.0721(7) Uani d . . . 1 . .
H H8 0.718074 0.051290 0.611016 0.087000 Uiso calc U . R 1 . .
C C21 0.59956(19) 0.1263(2) 0.59327(13) 0.0751(8) Uani d . . . 1 . .
H H9 0.573223 0.072241 0.569967 0.090000 Uiso calc U . R 1 . .
C C22 0.55086(16) 0.2165(2) 0.60264(11) 0.0609(6) Uani d . . . 1 . .
H H10 0.492509 0.223922 0.585494 0.073000 Uiso calc U . R 1 . .
C C23 0.59493(18) 0.7292(2) 0.53607(11) 0.0651(7) Uani d . . . 1 . .
H H12 0.624445 0.726593 0.496615 0.078000 Uiso calc U . R 1 . .
C C24 0.55928(15) 0.63929(18) 0.56186(10) 0.0538(6) Uani d . . . 1 . .
H H11 0.563873 0.576369 0.539936 0.065000 Uiso calc U . R 1 . .
C C25 0.44397(16) 0.61930(19) 0.71505(11) 0.0584(6) Uani d . . . 1 . .
H H14 0.414255 0.588643 0.749674 0.070000 Uiso calc U . R 1 . .

loop_
_atom_site_aniso_label
_atom_site_aniso_U_11
_atom_site_aniso_U_22
_atom_site_aniso_U_33
_atom_site_aniso_U_12
_atom_site_aniso_U_13
_atom_site_aniso_U_23
O1 0.0623(10) 0.0679(11) 0.0676(10) -0.0243(8) 0.0139(8) -0.0120(8)
O2 0.0668(11) 0.0909(13) 0.0584(10) -0.0272(9) 0.0162(8) -0.0082(9)
N1 0.0411(10) 0.0669(13) 0.0699(13) -0.0027(9) -0.0097(9) 0.0051(10)
N2 0.0755(14) 0.0573(13) 0.0612(13) 0.0022(10) 0.0127(10) -0.0142(9)
C1 0.098(3) 0.093(3) 0.111(3) -0.038(2) 0.030(2) -0.035(2)
C2 0.105(3) 0.075(2) 0.138(3) -0.010(2) 0.013(2) -0.015(2)
C3 0.096(2) 0.087(2) 0.100(2) -0.021(2) -0.0035(18) 0.0024(19)
C4 0.0667(17) 0.0724(19) 0.0807(18) -0.0305(15) 0.0245(14) -0.0156(14)
C5 0.091(2) 0.092(2) 0.095(2) -0.0509(18) 0.0394(17) -0.0270(17)
C6 0.0375(11) 0.0553(13) 0.0577(13) -0.0017(9) 0.0002(9) -0.0011(11)
C7 0.0398(11) 0.0500(12) 0.0464(11) -0.0013(9) 0.0011(8) 0.0003(9)
C8 0.0402(11) 0.0502(12) 0.0497(12) 0.0020(9) 0.0016(9) -0.0020(10)
C9 0.0394(10) 0.0476(12) 0.0506(12) 0.0026(9) -0.0009(9) -0.0006(9)
C10 0.0529(13) 0.0507(13) 0.0576(14) 0.0050(10) -0.0008(10) -0.0034(10)
C11 0.0745(16) 0.0461(14) 0.0799(18) -0.0004(12) -0.0050(13) 0.0001(12)
C12 0.0801(18) 0.0558(15) 0.0797(18) -0.0062(13) -0.0019(14) 0.0137(13)
C13 0.081(2) 0.111(3) 0.098(2) -0.034(2) 0.0034(17) -0.024(2)
C14 0.0615(17) 0.084(2) 0.115(2) -0.0172(15) 0.0109(16) -0.0157(18)
C15 0.0391(10) 0.0494(12) 0.0482(11) -0.0014(9) 0.0032(9) 0.0037(9)
C16 0.0431(11) 0.0528(12) 0.0467(11) -0.0009(10) 0.0047(9) 0.0034(10)
C17 0.0407(11) 0.0548(13) 0.0549(12) -0.0013(10) 0.0036(9) 0.0047(10)
C18 0.0459(12) 0.0495(12) 0.0616(13) -0.0019(10) -0.0035(10) 0.0013(10)
C19 0.0501(13) 0.0725(16) 0.0678(15) 0.0152(12) 0.0054(11) 0.0088(13)
C20 0.0746(17) 0.0662(17) 0.0755(17) 0.0245(14) 0.0057(14) -0.0046(14)
C21 0.0801(18) 0.0651(17) 0.0800(18) 0.0111(14) -0.0049(14) -0.0192(13)
C22 0.0544(13) 0.0645(15) 0.0638(14) 0.0065(11) -0.0061(11) -0.0098(12)
C23 0.0686(15) 0.0715(17) 0.0551(14) -0.0021(13) 0.0054(11) 0.0129(12)
C24 0.0534(12) 0.0564(13) 0.0517(13) 0.0001(10) 0.0030(10) 0.0005(10)
C25 0.0597(14) 0.0599(15) 0.0555(13) 0.0006(12) 0.0122(11) -0.0014(11)

loop_
_atom_type_symbol
_atom_type_description
_atom_type_scat_dispersion_real
_atom_type_scat_dispersion_imag
_atom_type_scat_source
C C 0.0181 0.0091 'International Tables Vol C Tables 4.2.6.8 and 6.1.1.4'
H H 0.0000 0.0000 'International Tables Vol C Tables 4.2.6.8 and 6.1.1.4'
N N 0.0311 0.0180 'International Tables Vol C Tables 4.2.6.8 and 6.1.1.4'
O O 0.0492 0.0322 'International Tables Vol C Tables 4.2.6.8 and 6.1.1.4'

loop_
_geom_angle_atom_site_label_1
_geom_angle_atom_site_label_2
_geom_angle_atom_site_label_3
_geom_angle_site_symmetry_1
_geom_angle_site_symmetry_3
_geom_angle
_geom_angle_publ_flag
C6 O1 C5 . . 117.16(19) ?
C18 N1 C17 . . 109.76(18) ?
C18 N1 H19 . . 125.(2) ?
C17 N1 H19 . . 125.(2) ?
C25 N2 C10 . . 109.30(19) ?
C25 N2 H1B . . 123.(2) ?
C10 N2 H1B . . 128.(2) ?
C2 C1 C13 . . 121.2(3) ?
C2 C1 H1 . . 119.400000 ?
C13 C1 H1 . . 119.400000 ?
C1 C2 C3 . . 119.5(4) ?
C1 C2 H16 . . 120.200000 ?
C3 C2 H16 . . 120.200000 ?
C2 C3 C4 . . 120.5(3) ?
C2 C3 H17 . . 119.800000 ?
C4 C3 H17 . . 119.800000 ?
C14 C4 C3 . . 118.4(3) ?
C14 C4 C5 . . 121.3(3) ?
C3 C4 C5 . . 120.3(3) ?
O1 C5 C4 . . 107.4(2) ?
O1 C5 H4 . . 110.200000 ?
C4 C5 H4 . . 110.200000 ?
O1 C5 H5 . . 110.200000 ?
C4 C5 H5 . . 110.200000 ?
H4 C5 H5 . . 108.500000 ?
O2 C6 O1 . . 123.1(2) ?
O2 C6 C7 . . 125.8(2) ?
O1 C6 C7 . . 111.07(18) ?
C8 C7 C6 . . 113.19(17) ?
C8 C7 C15 . . 111.94(17) ?
C6 C7 C15 . . 109.03(17) ?
C8 C7 H15 . . 107.500000 ?
C6 C7 H15 . . 107.500000 ?
C15 C7 H15 . . 107.500000 ?
C25 C8 C9 . . 106.29(19) ?
C25 C8 C7 . . 130.8(2) ?
C9 C8 C7 . . 122.87(18) ?
C24 C9 C10 . . 118.8(2) ?
C24 C9 C8 . . 133.4(2) ?
C10 C9 C8 . . 107.79(18) ?
N2 C10 C11 . . 130.7(2) ?
N2 C10 C9 . . 106.8(2) ?
C11 C10 C9 . . 122.4(2) ?
C12 C11 C10 . . 117.4(2) ?
C12 C11 H13 . . 121.300000 ?
C10 C11 H13 . . 121.300000 ?
C11 C12 C23 . . 121.4(2) ?
C11 C12 H2 . . 119.300000 ?
C23 C12 H2 . . 119.300000 ?
C1 C13 C14 . . 119.1(3) ?
C1 C13 H18 . . 120.400000 ?
C14 C13 H18 . . 120.400000 ?
C4 C14 C13 . . 121.2(3) ?
C4 C14 H3 . . 119.400000 ?
C13 C14 H3 . . 119.400000 ?
C18 C15 C16 . . 106.12(18) ?
C18 C15 C7 . . 125.9(2) ?
C16 C15 C7 . . 127.93(18) ?
C22 C16 C17 . . 118.0(2) ?
C22 C16 C15 . . 135.0(2) ?
C17 C16 C15 . . 106.99(19) ?
N1 C17 C19 . . 130.5(2) ?
N1 C17 C16 . . 107.09(19) ?
C19 C17 C16 . . 122.4(2) ?
N1 C18 C15 . . 110.0(2) ?
N1 C18 H6 . . 125.000000 ?
C15 C18 H6 . . 125.000000 ?
C20 C19 C17 . . 117.8(2) ?
C20 C19 H7 . . 121.100000 ?
C17 C19 H7 . . 121.100000 ?
C19 C20 C21 . . 121.1(2) ?
C19 C20 H8 . . 119.500000 ?
C21 C20 H8 . . 119.500000 ?
C22 C21 C20 . . 121.6(3) ?
C22 C21 H9 . . 119.200000 ?
C20 C21 H9 . . 119.200000 ?
C21 C22 C16 . . 119.1(2) ?
C21 C22 H10 . . 120.500000 ?
C16 C22 H10 . . 120.500000 ?
C24 C23 C12 . . 121.2(2) ?
C24 C23 H12 . . 119.400000 ?
C12 C23 H12 . . 119.400000 ?
C23 C24 C9 . . 118.9(2) ?
C23 C24 H11 . . 120.500000 ?
C9 C24 H11 . . 120.500000 ?
C8 C25 N2 . . 109.8(2) ?
C8 C25 H14 . . 125.100000 ?
N2 C25 H14 . . 125.100000 ?

loop_
_geom_bond_atom_site_label_1
_geom_bond_atom_site_label_2
_geom_bond_site_symmetry_2
_geom_bond_distance
_geom_bond_publ_flag
O1 C6 . 1.327(3) ?
O1 C5 . 1.460(3) ?
O2 C6 . 1.204(3) ?
N1 C18 . 1.365(3) ?
N1 C17 . 1.368(3) ?
N1 H19 . 0.87(3) ?
N2 C25 . 1.375(3) ?
N2 C10 . 1.376(3) ?
N2 H1B . 0.89(3) ?
C1 C2 . 1.358(5) ?
C1 C13 . 1.359(5) ?
C1 H1 . 0.930000 ?
C2 C3 . 1.383(5) ?
C2 H16 . 0.930000 ?
C3 C4 . 1.387(4) ?
C3 H17 . 0.930000 ?
C4 C14 . 1.366(4) ?
C4 C5 . 1.491(4) ?
C5 H4 . 0.970000 ?
C5 H5 . 0.970000 ?
C6 C7 . 1.513(3) ?
C7 C8 . 1.510(3) ?
C7 C15 . 1.514(3) ?
C7 H15 . 0.980000 ?
C8 C25 . 1.367(3) ?
C8 C9 . 1.430(3) ?
C9 C24 . 1.398(3) ?
C9 C10 . 1.406(3) ?
C10 C11 . 1.384(3) ?
C11 C12 . 1.380(4) ?
C11 H13 . 0.930000 ?
C12 C23 . 1.392(4) ?
C12 H2 . 0.930000 ?
C13 C14 . 1.386(4) ?
C13 H18 . 0.930000 ?
C14 H3 . 0.930000 ?
C15 C18 . 1.366(3) ?
C15 C16 . 1.443(3) ?
C16 C22 . 1.398(3) ?
C16 C17 . 1.413(3) ?
C17 C19 . 1.387(3) ?
C18 H6 . 0.930000 ?
C19 C20 . 1.366(4) ?
C19 H7 . 0.930000 ?
C20 C21 . 1.389(4) ?
C20 H8 . 0.930000 ?
C21 C22 . 1.373(4) ?
C21 H9 . 0.930000 ?
C22 H10 . 0.930000 ?
C23 C24 . 1.375(3) ?
C23 H12 . 0.930000 ?
C24 H11 . 0.930000 ?
C25 H14 . 0.930000 ?

loop_
_geom_torsion_atom_site_label_1
_geom_torsion_atom_site_label_2
_geom_torsion_atom_site_label_3
_geom_torsion_atom_site_label_4
_geom_torsion_site_symmetry_1
_geom_torsion_site_symmetry_2
_geom_torsion_site_symmetry_3
_geom_torsion_site_symmetry_4
_geom_torsion
_geom_torsion_publ_flag
C13 C1 C2 C3 . . . . 1.9(5) ?
C1 C2 C3 C4 . . . . -0.7(5) ?
C2 C3 C4 C14 . . . . -0.3(4) ?
C2 C3 C4 C5 . . . . -179.5(3) ?
C6 O1 C5 C4 . . . . -166.6(2) ?
C14 C4 C5 O1 . . . . -90.4(3) ?
C3 C4 C5 O1 . . . . 88.8(3) ?
C5 O1 C6 O2 . . . . -2.9(4) ?
C5 O1 C6 C7 . . . . 173.7(2) ?
O2 C6 C7 C8 . . . . -40.1(3) ?
O1 C6 C7 C8 . . . . 143.36(19) ?
O2 C6 C7 C15 . . . . 85.2(3) ?
O1 C6 C7 C15 . . . . -91.3(2) ?
C6 C7 C8 C25 . . . . 25.9(3) ?
C15 C7 C8 C25 . . . . -97.9(3) ?
C6 C7 C8 C9 . . . . -157.44(19) ?
C15 C7 C8 C9 . . . . 78.8(2) ?
C25 C8 C9 C24 . . . . 179.5(2) ?
C7 C8 C9 C24 . . . . 2.1(4) ?
C25 C8 C9 C10 . . . . -0.4(2) ?
C7 C8 C9 C10 . . . . -177.82(19) ?
C25 N2 C10 C11 . . . . -179.0(3) ?
C25 N2 C10 C9 . . . . 0.4(3) ?
C24 C9 C10 N2 . . . . -179.88(19) ?
C8 C9 C10 N2 . . . . 0.0(2) ?
C24 C9 C10 C11 . . . . -0.4(3) ?
C8 C9 C10 C11 . . . . 179.5(2) ?
N2 C10 C11 C12 . . . . 179.0(2) ?
C9 C10 C11 C12 . . . . -0.3(4) ?
C10 C11 C12 C23 . . . . 0.5(4) ?
C2 C1 C13 C14 . . . . -2.0(5) ?
C3 C4 C14 C13 . . . . 0.2(4) ?
C5 C4 C14 C13 . . . . 179.4(3) ?
C1 C13 C14 C4 . . . . 1.0(5) ?
C8 C7 C15 C18 . . . . 10.8(3) ?
C6 C7 C15 C18 . . . . -115.3(2) ?
C8 C7 C15 C16 . . . . -166.90(19) ?
C6 C7 C15 C16 . . . . 67.1(3) ?
C18 C15 C16 C22 . . . . -179.8(2) ?
C7 C15 C16 C22 . . . . -1.8(4) ?
C18 C15 C16 C17 . . . . 0.1(2) ?
C7 C15 C16 C17 . . . . 178.12(19) ?
C18 N1 C17 C19 . . . . -178.6(2) ?
C18 N1 C17 C16 . . . . 0.5(2) ?
C22 C16 C17 N1 . . . . 179.57(19) ?
C15 C16 C17 N1 . . . . -0.4(2) ?
C22 C16 C17 C19 . . . . -1.3(3) ?
C15 C16 C17 C19 . . . . 178.8(2) ?
C17 N1 C18 C15 . . . . -0.4(3) ?
C16 C15 C18 N1 . . . . 0.2(2) ?
C7 C15 C18 N1 . . . . -177.88(19) ?
N1 C17 C19 C20 . . . . 178.7(2) ?
C16 C17 C19 C20 . . . . -0.2(3) ?
C17 C19 C20 C21 . . . . 1.3(4) ?
C19 C20 C21 C22 . . . . -0.8(4) ?
C20 C21 C22 C16 . . . . -0.7(4) ?
C17 C16 C22 C21 . . . . 1.7(3) ?
C15 C16 C22 C21 . . . . -178.4(2) ?
C11 C12 C23 C24 . . . . 0.1(4) ?
C12 C23 C24 C9 . . . . -0.8(4) ?
C10 C9 C24 C23 . . . . 1.0(3) ?
C8 C9 C24 C23 . . . . -179.0(2) ?
C9 C8 C25 N2 . . . . 0.7(3) ?
C7 C8 C25 N2 . . . . 177.8(2) ?
C10 N2 C25 C8 . . . . -0.6(3) ?
